data_4345162
loop_
_publ_author_name
'Mendoza-Espinosa, Daniel'
'Alvarez-Hern\'andez, Alejandro'
'Angeles-Beltr\'an, Deyanira'
'Negr\'on-Silva, Guillermo E'
'Su\'arez-Castillo, Oscar R'
'V\'asquez-P\'erez, Jos\'e M'

_publ_section_title
;
 Bridged N-Heterocyclic/Mesoionic (NHC/MIC) Heterodicarbenes as Ligands
 for Transition Metal Complexes.
;
_journal_issue 4
_journal_name_full 'Inorganic chemistry'
_journal_page_first 2092
_journal_page_last 2099
_journal_paper_doi 10.1021/acs.inorgchem.6b02778
_journal_volume 56
_journal_year 2017
_chemical_formula_moiety 'C25 H31 Cu2 I4 N5'
_chemical_formula_sum 'C25 H31 Cu2 I4 N5'
_chemical_formula_weight 1036.23
_chemical_name_systematic
; 
 ? 
;
_space_group_IT_number 14
_symmetry_cell_setting monoclinic
_symmetry_space_group_name_Hall '-P 2yn'
_symmetry_space_group_name_H-M 'P 1 21/n 1'
_atom_sites_solution_hydrogens geom
_atom_sites_solution_primary direct
_atom_sites_solution_secondary difmap
_audit_creation_method SHELXL-97
_cell_angle_alpha 90.00
_cell_angle_beta 95.651(4)
_cell_angle_gamma 90.00
_cell_formula_units_Z 4
_cell_length_a 12.4170(5)
_cell_length_b 16.4991(6)
_cell_length_c 16.1653(7)
_cell_measurement_reflns_used 500
_cell_measurement_temperature 293(2)
_cell_measurement_theta_max 25
_cell_measurement_theta_min 2
_cell_volume 3295.7(2)
_computing_cell_refinement CrisAlisPro
_computing_data_collection 'Agilent Gemini'
_computing_data_reduction CrisAlisPro
_computing_molecular_graphics ORTEP
_computing_publication_material ORTEP
_computing_structure_refinement 'SHELXL-97 (Sheldrick, 1997)'
_computing_structure_solution 'SHELXS-97 (Sheldrick, 1990)'
_diffrn_ambient_temperature 293(2)
_diffrn_detector_area_resol_mean 'not recorded'
_diffrn_measured_fraction_theta_full 0.998
_diffrn_measured_fraction_theta_max 0.998
_diffrn_measurement_device_type 'phi and omega scans'
_diffrn_measurement_method 'not recorded'
_diffrn_radiation_monochromator graphite
_diffrn_radiation_source 'fine-focus sealed tube'
_diffrn_radiation_type MoK\a
_diffrn_radiation_wavelength 0.71073
_diffrn_reflns_av_R_equivalents 0.0407
_diffrn_reflns_av_sigmaI/netI 0.0221
_diffrn_reflns_limit_h_max 14
_diffrn_reflns_limit_h_min -14
_diffrn_reflns_limit_k_max 19
_diffrn_reflns_limit_k_min -19
_diffrn_reflns_limit_l_max 19
_diffrn_reflns_limit_l_min -19
_diffrn_reflns_number 53236
_diffrn_reflns_theta_full 25.00
_diffrn_reflns_theta_max 25.00
_diffrn_reflns_theta_min 2.97
_diffrn_standards_interval_count 'not recorded'
_diffrn_standards_interval_time 'not recorded'
_diffrn_standards_number 'not recorded'
_exptl_absorpt_coefficient_mu 5.059
_exptl_absorpt_correction_T_max 0.695
_exptl_absorpt_correction_T_min 0.432
_exptl_absorpt_correction_type multi-scan
_exptl_absorpt_process_details sadabs
_exptl_crystal_colour colorless
_exptl_crystal_density_diffrn 2.088
_exptl_crystal_density_method 'not measured'
_exptl_crystal_description plate
_exptl_crystal_F_000 1944
_exptl_crystal_size_max 0.15
_exptl_crystal_size_mid 0.12
_exptl_crystal_size_min 0.08
_refine_diff_density_max 1.313
_refine_diff_density_min -1.176
_refine_diff_density_rms 0.081
_refine_ls_extinction_method none
_refine_ls_goodness_of_fit_ref 1.012
_refine_ls_hydrogen_treatment constr
_refine_ls_matrix_type full
_refine_ls_number_parameters 325
_refine_ls_number_reflns 5798
_refine_ls_number_restraints 0
_refine_ls_restrained_S_all 1.012
_refine_ls_R_factor_all 0.0449
_refine_ls_R_factor_gt 0.0298
_refine_ls_shift/su_max 0.001
_refine_ls_shift/su_mean 0.000
_refine_ls_structure_factor_coef Fsqd
_refine_ls_weighting_details 'calc w=1/[\s^2^(Fo^2^)+(0.0254P)^2^+6.7299P] where P=(Fo^2^+2Fc^2^)/3'
_refine_ls_weighting_scheme calc
_refine_ls_wR_factor_gt 0.0628
_refine_ls_wR_factor_ref 0.0699
_reflns_number_gt 4539
_reflns_number_total 5798
_reflns_threshold_expression >2sigma(I)
_cod_data_source_file ic6b02778_si_001.cif
_cod_data_source_block dm-37
_cod_depositor_comments
;
The following automatic conversions were performed:

'_symmetry_cell_setting' value 'Monoclinic' changed to 'monoclinic'
according to
/usr/data/users/saulius/crontab/automatic-downloads/rss-feeds/ACS/lib/dictionaries/cif_core.dic
dictionary named 'cif_core.dic' version 2.4.2 from 2011-04-26.

Automatic conversion script
Id: cif_fix_values 4268 2015-11-12 08:31:59Z antanas 

 Adding full bibliography for 4345162--4345163.cif.
;
_cod_original_sg_symbol_H-M 'P 21/n'
_cod_database_code 4345162

loop_
_symmetry_equiv_pos_as_xyz
'x, y, z'
'-x+1/2, y+1/2, -z+1/2'
'-x, -y, -z'
'x-1/2, -y-1/2, z-1/2'

loop_
_atom_site_label
_atom_site_type_symbol
_atom_site_fract_x
_atom_site_fract_y
_atom_site_fract_z
_atom_site_U_iso_or_equiv
_atom_site_adp_type
_atom_site_occupancy
_atom_site_symmetry_multiplicity
_atom_site_calc_flag
_atom_site_refinement_flags
I1 I 0.49140(3) 0.07350(2) 0.60497(2) 0.05741(11) Uani 1 1 d .
N1 N 0.8191(3) 0.1279(2) 0.5253(2) 0.0360(8) Uani 1 1 d .
I2 I 0.51870(3) 0.46474(2) 0.84966(2) 0.05902(11) Uani 1 1 d .
N3 N 0.5411(3) 0.1998(2) 0.3666(2) 0.0388(8) Uani 1 1 d .
I3 I 0.59236(3) 0.33121(2) 0.62772(3) 0.07072(13) Uani 1 1 d .
N2 N 0.9441(3) 0.2121(2) 0.5695(2) 0.0372(8) Uani 1 1 d .
I4 I 0.37639(4) 0.22248(3) 0.80139(3) 0.08491(16) Uani 1 1 d .
N5 N 0.6485(3) 0.1115(2) 0.3337(2) 0.0439(9) Uani 1 1 d .
Cu2 Cu 0.49686(5) 0.34045(4) 0.76173(4) 0.05875(18) Uani 1 1 d .
N4 N 0.5694(3) 0.1588(3) 0.3020(2) 0.0491(10) Uani 1 1 d .
Cu1 Cu 0.48914(5) 0.20754(4) 0.67566(4) 0.05828(18) Uani 1 1 d .
C15 C 0.6002(3) 0.1792(3) 0.4374(3) 0.0405(10) Uani 1 1 d .
H15A H 0.5938 0.2001 0.4901 0.049 Uiso 1 1 calc R
C19 C 0.3882(5) 0.3903(3) 0.3417(3) 0.0648(15) Uani 1 1 d .
H19A H 0.4009 0.4457 0.3377 0.078 Uiso 1 1 calc R
C3 C 0.8815(4) 0.1980(3) 0.6331(3) 0.0480(12) Uani 1 1 d .
H3A H 0.8911 0.2209 0.6858 0.058 Uiso 1 1 calc R
C4 C 1.0330(4) 0.2690(3) 0.5687(3) 0.0416(11) Uani 1 1 d .
C14 C 0.6713(3) 0.1215(3) 0.4168(3) 0.0351(10) Uani 1 1 d .
C13 C 0.7526(3) 0.0742(3) 0.4702(3) 0.0422(11) Uani 1 1 d .
H13A H 0.7160 0.0355 0.5029 0.051 Uiso 1 1 calc R
H13B H 0.7982 0.0442 0.4356 0.051 Uiso 1 1 calc R
C2 C 0.8048(4) 0.1460(3) 0.6062(3) 0.0475(12) Uani 1 1 d .
H2A H 0.7511 0.1255 0.6366 0.057 Uiso 1 1 calc R
C6 C 1.0940(5) 0.4042(3) 0.5617(4) 0.0629(15) Uani 1 1 d .
H6A H 1.0798 0.4596 0.5593 0.075 Uiso 1 1 calc R
C1 C 0.9051(3) 0.1687(3) 0.5047(3) 0.0369(10) Uani 1 1 d .
H1A H 0.9330 0.1670 0.4534 0.044 Uiso 1 1 calc R
C20 C 0.2835(5) 0.3637(4) 0.3383(3) 0.0659(16) Uani 1 1 d .
C18 C 0.4761(4) 0.3382(3) 0.3508(3) 0.0527(12) Uani 1 1 d .
C21 C 0.2647(4) 0.2824(4) 0.3447(4) 0.0664(15) Uani 1 1 d .
H21A H 0.1936 0.2642 0.3428 0.080 Uiso 1 1 calc R
C9 C 1.1377(4) 0.2394(3) 0.5720(3) 0.0509(12) Uani 1 1 d .
C5 C 1.0077(4) 0.3506(3) 0.5637(3) 0.0517(12) Uani 1 1 d .
C17 C 0.4521(4) 0.2568(3) 0.3564(3) 0.0425(11) Uani 1 1 d .
C22 C 0.3483(4) 0.2259(3) 0.3538(3) 0.0536(13) Uani 1 1 d .
C7 C 1.1998(5) 0.3783(4) 0.5630(3) 0.0628(15) Uani 1 1 d .
C8 C 1.2197(4) 0.2965(3) 0.5691(4) 0.0624(15) Uani 1 1 d .
H8A H 1.2909 0.2786 0.5713 0.075 Uiso 1 1 calc R
C12 C 1.1633(5) 0.1510(3) 0.5788(5) 0.080(2) Uani 1 1 d .
H12A H 1.2401 0.1434 0.5802 0.120 Uiso 1 1 calc R
H12B H 1.1278 0.1230 0.5317 0.120 Uiso 1 1 calc R
H12C H 1.1385 0.1299 0.6289 0.120 Uiso 1 1 calc R
C11 C 1.2913(5) 0.4377(4) 0.5617(4) 0.092(2) Uani 1 1 d .
H11A H 1.2628 0.4918 0.5577 0.138 Uiso 1 1 calc R
H11B H 1.3307 0.4268 0.5148 0.138 Uiso 1 1 calc R
H11C H 1.3389 0.4325 0.6120 0.138 Uiso 1 1 calc R
C25 C 0.3262(5) 0.1365(4) 0.3595(5) 0.088(2) Uani 1 1 d .
H25A H 0.3935 0.1075 0.3665 0.131 Uiso 1 1 calc R
H25B H 0.2850 0.1187 0.3095 0.131 Uiso 1 1 calc R
H25C H 0.2860 0.1262 0.4062 0.131 Uiso 1 1 calc R
C10 C 0.8916(5) 0.3799(4) 0.5576(5) 0.086(2) Uani 1 1 d .
H10A H 0.8440 0.3342 0.5597 0.129 Uiso 1 1 calc R
H10B H 0.8750 0.4082 0.5060 0.129 Uiso 1 1 calc R
H10C H 0.8822 0.4157 0.6031 0.129 Uiso 1 1 calc R
C23 C 0.5899(5) 0.3688(4) 0.3535(5) 0.085(2) Uani 1 1 d .
H23A H 0.5893 0.4269 0.3495 0.127 Uiso 1 1 calc R
H23B H 0.6239 0.3464 0.3078 0.127 Uiso 1 1 calc R
H23C H 0.6295 0.3528 0.4049 0.127 Uiso 1 1 calc R
C24 C 0.1905(6) 0.4238(5) 0.3295(5) 0.102(3) Uani 1 1 d .
H24A H 0.1231 0.3952 0.3282 0.152 Uiso 1 1 calc R
H24B H 0.1926 0.4540 0.2789 0.152 Uiso 1 1 calc R
H24C H 0.1970 0.4604 0.3759 0.152 Uiso 1 1 calc R
C16 C 0.6974(5) 0.0559(4) 0.2780(3) 0.0712(17) Uani 1 1 d .
H16A H 0.6639 0.0629 0.2224 0.107 Uiso 1 1 calc R
H16B H 0.6870 0.0011 0.2956 0.107 Uiso 1 1 calc R
H16C H 0.7735 0.0670 0.2795 0.107 Uiso 1 1 calc R

loop_
_atom_site_aniso_label
_atom_site_aniso_U_11
_atom_site_aniso_U_22
_atom_site_aniso_U_33
_atom_site_aniso_U_23
_atom_site_aniso_U_13
_atom_site_aniso_U_12
I1 0.0593(2) 0.0484(2) 0.0665(2) -0.01390(17) 0.01623(17) -0.01006(16)
N1 0.0333(19) 0.040(2) 0.034(2) 0.0028(16) 0.0005(16) 0.0017(16)
I2 0.0637(2) 0.0472(2) 0.0692(2) -0.00975(17) 0.02170(18) -0.00401(16)
N3 0.0361(19) 0.044(2) 0.035(2) 0.0040(17) -0.0015(17) -0.0051(17)
I3 0.0829(3) 0.0624(2) 0.0729(3) -0.01562(19) 0.0382(2) -0.0119(2)
N2 0.0335(19) 0.042(2) 0.035(2) -0.0002(17) 0.0000(16) 0.0003(16)
I4 0.0947(3) 0.0869(3) 0.0810(3) -0.0297(2) 0.0480(2) -0.0328(2)
N5 0.044(2) 0.049(2) 0.040(2) -0.0020(18) 0.0059(18) -0.0031(18)
Cu2 0.0574(4) 0.0600(4) 0.0602(4) -0.0152(3) 0.0127(3) 0.0030(3)
N4 0.050(2) 0.061(3) 0.035(2) 0.0008(19) -0.0006(19) 0.004(2)
Cu1 0.0597(4) 0.0557(4) 0.0606(4) -0.0170(3) 0.0117(3) -0.0016(3)
C15 0.042(3) 0.045(3) 0.033(2) -0.002(2) -0.001(2) -0.001(2)
C19 0.084(4) 0.048(3) 0.059(4) -0.005(3) -0.011(3) 0.012(3)
C3 0.050(3) 0.060(3) 0.034(3) -0.003(2) 0.005(2) 0.000(2)
C4 0.042(3) 0.041(3) 0.040(3) -0.003(2) -0.002(2) -0.005(2)
C14 0.031(2) 0.039(2) 0.034(2) -0.0002(19) 0.0005(19) -0.0098(19)
C13 0.039(2) 0.038(2) 0.048(3) 0.003(2) -0.002(2) -0.003(2)
C2 0.048(3) 0.057(3) 0.038(3) 0.003(2) 0.009(2) 0.000(2)
C6 0.075(4) 0.045(3) 0.067(4) 0.002(3) -0.001(3) -0.010(3)
C1 0.036(2) 0.043(2) 0.031(2) 0.001(2) 0.0013(19) -0.001(2)
C20 0.066(4) 0.079(4) 0.049(3) -0.008(3) -0.012(3) 0.026(3)
C18 0.056(3) 0.047(3) 0.052(3) 0.001(2) -0.006(3) -0.002(2)
C21 0.044(3) 0.089(5) 0.065(4) 0.002(3) -0.005(3) 0.004(3)
C9 0.041(3) 0.052(3) 0.058(3) -0.002(2) -0.003(2) -0.005(2)
C5 0.052(3) 0.047(3) 0.056(3) 0.000(2) 0.003(2) -0.001(2)
C17 0.039(3) 0.051(3) 0.036(3) 0.002(2) -0.003(2) 0.001(2)
C22 0.041(3) 0.059(3) 0.058(3) 0.007(3) -0.005(2) 0.000(2)
C7 0.062(4) 0.066(4) 0.057(3) 0.004(3) -0.012(3) -0.028(3)
C8 0.041(3) 0.070(4) 0.074(4) 0.001(3) -0.006(3) -0.011(3)
C12 0.047(3) 0.059(4) 0.131(6) 0.006(4) -0.005(4) 0.012(3)
C11 0.084(5) 0.093(5) 0.095(5) 0.010(4) -0.007(4) -0.047(4)
C25 0.050(3) 0.074(4) 0.137(6) 0.026(4) 0.000(4) -0.017(3)
C10 0.067(4) 0.052(3) 0.141(6) 0.013(4) 0.021(4) 0.015(3)
C23 0.070(4) 0.059(4) 0.123(6) 0.009(4) -0.005(4) -0.021(3)
C24 0.086(5) 0.117(6) 0.095(5) -0.018(4) -0.024(4) 0.054(5)
C16 0.069(4) 0.093(4) 0.054(3) -0.013(3) 0.015(3) 0.012(3)

loop_
_atom_type_symbol
_atom_type_description
_atom_type_scat_dispersion_real
_atom_type_scat_dispersion_imag
_atom_type_scat_source
C C 0.0033 0.0016 'International Tables Vol C Tables 4.2.6.8 and 6.1.1.4'
H H 0.0000 0.0000 'International Tables Vol C Tables 4.2.6.8 and 6.1.1.4'
N N 0.0061 0.0033 'International Tables Vol C Tables 4.2.6.8 and 6.1.1.4'
Cu Cu 0.3201 1.2651 'International Tables Vol C Tables 4.2.6.8 and 6.1.1.4'
I I -0.4742 1.8119 'International Tables Vol C Tables 4.2.6.8 and 6.1.1.4'

loop_
_geom_angle_atom_site_label_1
_geom_angle_atom_site_label_2
_geom_angle_atom_site_label_3
_geom_angle
C1 N1 C2 108.1(4)
C1 N1 C13 125.1(4)
C2 N1 C13 126.7(4)
N4 N3 C15 112.2(4)
N4 N3 C17 120.2(4)
C15 N3 C17 127.6(4)
Cu1 I3 Cu2 60.56(2)
C1 N2 C3 108.2(4)
C1 N2 C4 124.3(4)
C3 N2 C4 127.3(4)
Cu2 I4 Cu1 60.29(2)
N4 N5 C14 112.8(4)
N4 N5 C16 118.2(4)
C14 N5 C16 129.0(4)
I2 Cu2 I4 120.86(3)
I2 Cu2 I3 119.66(3)
I4 Cu2 I3 119.46(3)
I2 Cu2 Cu1 175.44(4)
I4 Cu2 Cu1 60.17(2)
I3 Cu2 Cu1 59.62(2)
N5 N4 N3 104.0(3)
I1 Cu1 I3 122.57(3)
I1 Cu1 I4 118.41(3)
I3 Cu1 I4 119.02(3)
I1 Cu1 Cu2 174.44(4)
I3 Cu1 Cu2 59.81(2)
I4 Cu1 Cu2 59.54(2)
N3 C15 C14 106.5(4)
C20 C19 C18 122.7(5)
C2 C3 N2 107.9(4)
C5 C4 C9 123.5(4)
C5 C4 N2 117.5(4)
C9 C4 N2 118.9(4)
N5 C14 C15 104.5(4)
N5 C14 C13 125.1(4)
C15 C14 C13 130.3(4)
N1 C13 C14 110.4(3)
C3 C2 N1 107.4(4)
C7 C6 C5 122.5(5)
N2 C1 N1 108.4(4)
C19 C20 C21 118.8(5)
C19 C20 C24 120.3(6)
C21 C20 C24 120.9(6)
C17 C18 C19 115.9(5)
C17 C18 C23 122.4(5)
C19 C18 C23 121.7(5)
C20 C21 C22 122.2(5)
C4 C9 C8 116.6(5)
C4 C9 C12 122.7(4)
C8 C9 C12 120.8(5)
C4 C5 C6 116.7(5)
C4 C5 C10 121.5(5)
C6 C5 C10 121.8(5)
C22 C17 C18 124.3(5)
C22 C17 N3 117.6(4)
C18 C17 N3 118.1(4)
C17 C22 C21 116.1(5)
C17 C22 C25 122.3(5)
C21 C22 C25 121.6(5)
C8 C7 C6 118.1(5)
C8 C7 C11 120.7(6)
C6 C7 C11 121.2(6)
C7 C8 C9 122.7(5)

loop_
_geom_bond_atom_site_label_1
_geom_bond_atom_site_label_2
_geom_bond_distance
I1 Cu1 2.4907(7)
N1 C1 1.332(5)
N1 C2 1.369(6)
N1 C13 1.455(5)
I2 Cu2 2.4946(7)
N3 N4 1.321(5)
N3 C15 1.341(5)
N3 C17 1.447(6)
I3 Cu1 2.5695(8)
I3 Cu2 2.5745(7)
N2 C1 1.321(5)
N2 C3 1.369(6)
N2 C4 1.449(5)
I4 Cu2 2.5741(8)
I4 Cu1 2.5908(7)
N5 N4 1.319(5)
N5 C14 1.355(5)
N5 C16 1.459(6)
Cu2 Cu1 2.5939(9)
C15 C14 1.361(6)
C19 C20 1.368(8)
C19 C18 1.386(7)
C3 C2 1.323(7)
C4 C5 1.384(6)
C4 C9 1.385(6)
C14 C13 1.484(6)
C6 C7 1.380(8)
C6 C5 1.392(7)
C20 C21 1.368(8)
C20 C24 1.519(8)
C18 C17 1.382(7)
C18 C23 1.497(7)
C21 C22 1.392(7)
C9 C8 1.392(7)
C9 C12 1.494(7)
C5 C10 1.514(7)
C17 C22 1.382(6)
C22 C25 1.506(7)
C7 C8 1.374(8)
C7 C11 1.502(7)
